data_4106923
loop_
_publ_author_name
'Tao Wu'
'Fan Zuo'
'Le Wang'
'Xianhui Bu'
'Shou-Tian Zheng'
'Richard Ma'
'Pingyun Feng'

_publ_section_title
;
 A Large Indium Sulfide Supertetrahedral Cluster Built from Integration of
 ZnS-like Tetrahedral Shell with NaCl-like Octahedral Core
;
_journal_name_full 'Journal of the American Chemical Society'
_journal_page_first 15886
_journal_page_last 15889
_journal_paper_doi 10.1021/ja2066994
_journal_volume 133
_journal_year 2011
_chemical_formula_sum 'C2 In40 N9 O8 S66'
_chemical_formula_weight 6986.87
_chemical_name_systematic
; 
 ? 
;
_space_group_IT_number 62
_symmetry_cell_setting orthorhombic
_symmetry_space_group_name_Hall '-P 2ac 2n'
_symmetry_space_group_name_H-M 'P n m a'
_atom_sites_solution_hydrogens none
_atom_sites_solution_primary direct
_atom_sites_solution_secondary difmap
_audit_creation_method SHELXL-97
_cell_angle_alpha 90.00
_cell_angle_beta 90.00
_cell_angle_gamma 90.00
_cell_formula_units_Z 4
_cell_length_a 36.0575(14)
_cell_length_b 26.5202(11)
_cell_length_c 28.8726(13)
_cell_measurement_temperature 150(2)
_cell_volume 27609(2)
_computing_structure_refinement 'SHELXL-97 (Sheldrick, 2008)'
_computing_structure_solution 'SHELXS-97 (Sheldrick, 2008)'
_diffrn_ambient_temperature 150(2)
_diffrn_measured_fraction_theta_full 0.975
_diffrn_measured_fraction_theta_max 0.975
_diffrn_radiation_monochromator graphite
_diffrn_radiation_source 'fine-focus sealed tube'
_diffrn_radiation_type MoK\a
_diffrn_radiation_wavelength 0.71073
_diffrn_reflns_av_R_equivalents 0.0925
_diffrn_reflns_av_sigmaI/netI 0.0829
_diffrn_reflns_limit_h_max 28
_diffrn_reflns_limit_h_min -25
_diffrn_reflns_limit_k_max 21
_diffrn_reflns_limit_k_min -18
_diffrn_reflns_limit_l_max 22
_diffrn_reflns_limit_l_min -23
_diffrn_reflns_number 27372
_diffrn_reflns_theta_full 16.50
_diffrn_reflns_theta_max 16.50
_diffrn_reflns_theta_min 0.90
_exptl_absorpt_coefficient_mu 3.778
_exptl_crystal_colour pale_yellow
_exptl_crystal_density_diffrn 1.681
_exptl_crystal_density_meas ?
_exptl_crystal_description bar
_exptl_crystal_F_000 12620
_exptl_crystal_size_max 0.25
_exptl_crystal_size_mid 0.16
_exptl_crystal_size_min 0.18
_refine_diff_density_max 1.825
_refine_diff_density_min -2.492
_refine_diff_density_rms 0.501
_refine_ls_extinction_coef 0.00037(3)
_refine_ls_extinction_expression Fc^*^=kFc[1+0.001xFc^2^\l^3^/sin(2\q)]^-1/4^
_refine_ls_extinction_method SHELXL
_refine_ls_goodness_of_fit_ref 1.011
_refine_ls_hydrogen_treatment none
_refine_ls_matrix_type full
_refine_ls_number_parameters 579
_refine_ls_number_reflns 7449
_refine_ls_number_restraints 0
_refine_ls_restrained_S_all 1.011
_refine_ls_R_factor_all 0.1423
_refine_ls_R_factor_gt 0.0845
_refine_ls_shift/su_max 0.000
_refine_ls_shift/su_mean 0.000
_refine_ls_structure_factor_coef Fsqd
_refine_ls_weighting_details 'calc w=1/[\s^2^(Fo^2^)+(0.2000P)^2^+2000.0000P] where P=(Fo^2^+2Fc^2^)/3'
_refine_ls_weighting_scheme calc
_refine_ls_wR_factor_gt 0.2404
_refine_ls_wR_factor_ref 0.3276
_reflns_number_gt 4766
_reflns_number_total 7449
_reflns_threshold_expression >2sigma(I)
_cod_data_source_file ja2066994_si_002.cif
_cod_data_source_block OCF-41-DBU
_cod_depositor_comments
;
The following automatic conversions were performed:

'_exptl_crystal_density_meas' value 'none' was changed to '?' - the
value is perceived as not measured.

Automatic conversion script
Id: cif_fix_values 3008 2015-01-20 13:52:24Z robertas 
;
_cod_database_code 4106923

loop_
_symmetry_equiv_pos_as_xyz
'x, y, z'
'-x+1/2, -y, z+1/2'
'-x, y+1/2, -z'
'x+1/2, -y+1/2, -z+1/2'
'-x, -y, -z'
'x-1/2, y, -z-1/2'
'x, -y-1/2, z'
'-x-1/2, y-1/2, z-1/2'

loop_
_atom_site_label
_atom_site_type_symbol
_atom_site_fract_x
_atom_site_fract_y
_atom_site_fract_z
_atom_site_U_iso_or_equiv
_atom_site_adp_type
_atom_site_occupancy
_atom_site_symmetry_multiplicity
_atom_site_calc_flag
_atom_site_refinement_flags
In1 In 0.09706(12) 0.43737(16) 0.13721(15) 0.0703(16) Uani 1 1 d .
In2 In 0.20007(11) 0.47372(17) 0.14939(14) 0.0656(15) Uani 1 1 d .
In3 In 0.11492(10) 0.55435(15) 0.20743(13) 0.0552(14) Uani 1 1 d .
In4 In 0.13065(11) 0.55342(16) 0.06767(13) 0.0582(14) Uani 1 1 d .
In5 In 0.4565(2) 0.7500 -0.1031(2) 0.110(3) Uani 1 2 d S
In6 In 0.42386(12) 0.8274(2) -0.00069(15) 0.0816(17) Uani 1 1 d .
In7 In 0.35189(18) 0.7500 -0.0819(2) 0.084(2) Uani 1 2 d S
In8 In 0.40255(15) 0.7500 0.46401(18) 0.0579(19) Uani 1 2 d S
In9 In 0.30364(14) 0.7500 0.41739(18) 0.0550(19) Uani 1 2 d S
In10 In 0.38843(10) 0.82768(16) 0.35756(13) 0.0570(14) Uani 1 1 d .
In11 In 0.16491(11) 0.67703(17) 0.01078(13) 0.0619(15) Uani 1 1 d .
In12 In 0.24753(16) 0.7500 -0.04536(19) 0.072(2) Uani 1 2 d S
In13 In 0.14042(10) 0.67696(15) 0.27454(13) 0.0497(14) Uani 1 1 d .
In14 In 0.21010(14) 0.7500 0.35330(18) 0.0521(18) Uani 1 2 d S
In15 In 0.29980(11) 0.53009(17) 0.16229(14) 0.0666(15) Uani 1 1 d .
In16 In 0.38174(11) 0.60418(18) 0.10690(14) 0.0688(15) Uani 1 1 d .
In17 In 0.36912(11) 0.60457(17) 0.24140(13) 0.0615(15) Uani 1 1 d .
In18 In 0.19071(10) 0.60590(15) 0.14876(13) 0.0520(14) Uani 1 1 d .
In19 In 0.27188(11) 0.67575(18) 0.09220(14) 0.0708(16) Uani 1 1 d .
In20 In 0.25917(13) 0.6764(2) 0.22676(16) 0.0893(18) Uani 1 1 d .
In21 In 0.3390(2) 0.7500 0.1710(3) 0.135(3) Uani 1 2 d S
In22 In 0.09660(11) 0.31234(16) 0.08744(14) 0.0648(15) Uani 1 1 d .
In23 In 0.18925(17) 0.7500 0.1483(2) 0.070(2) Uani 1 2 d S
In24 In 0.32582(14) 0.7500 0.29950(18) 0.0516(18) Uani 1 2 d S
In25 In 0.35146(16) 0.7500 0.03917(19) 0.064(2) Uani 1 2 d S
S1 S 0.0936(5) 0.4784(7) 0.0616(5) 0.084(6) Uani 1 1 d .
S2 S 0.1604(4) 0.4009(6) 0.1462(6) 0.081(5) Uani 1 1 d .
S3 S 0.0727(4) 0.4839(6) 0.2031(5) 0.071(5) Uani 1 1 d .
S4 S 0.1260(4) 0.6035(6) -0.0015(5) 0.072(5) Uani 1 1 d .
S5 S 0.1980(4) 0.5365(6) 0.0844(5) 0.069(5) Uani 1 1 d .
S6 S 0.2653(4) 0.4520(6) 0.1590(6) 0.078(5) Uani 1 1 d .
S7 S 0.1186(3) 0.6077(5) 0.1368(5) 0.046(4) Uani 1 1 d .
S8 S 0.1827(4) 0.5348(5) 0.2121(5) 0.058(4) Uani 1 1 d .
S9 S 0.0995(4) 0.6038(6) 0.2754(5) 0.067(5) Uani 1 1 d .
S11 S 0.3964(8) 0.7500 -0.1435(9) 0.141(13) Uani 1 2 d S
S12 S 0.4690(5) 0.8268(9) -0.0610(6) 0.124(8) Uani 1 1 d .
S13 S 0.2894(6) 0.7500 -0.1122(7) 0.089(9) Uani 1 2 d S
S14 S 0.3572(4) 0.8209(7) -0.0239(5) 0.079(6) Uani 1 1 d .
S15 S 0.4238(5) 0.7500 0.0497(7) 0.075(7) Uani 1 2 d S
S16 S 0.4386(5) 0.7500 0.5386(6) 0.051(6) Uani 1 2 d S
S17 S 0.3373(6) 0.7500 0.4888(7) 0.065(7) Uani 1 2 d S
S18 S 0.4218(4) 0.8292(7) 0.4294(5) 0.082(6) Uani 1 1 d .
S19 S 0.2364(5) 0.7500 0.4300(6) 0.071(7) Uani 1 2 d S
S20 S 0.3202(4) 0.8210(6) 0.3628(5) 0.059(5) Uani 1 1 d .
S21 S 0.3980(6) 0.7500 0.3100(7) 0.061(7) Uani 1 2 d S
S22 S 0.2141(4) 0.6711(7) -0.0467(5) 0.080(5) Uani 1 1 d .
S23 S 0.1754(4) 0.6716(6) 0.3452(5) 0.069(5) Uani 1 1 d .
S24 S 0.1248(5) 0.7500 0.0147(8) 0.074(7) Uani 1 2 d S
S25 S 0.1014(5) 0.7500 0.2607(7) 0.055(6) Uani 1 2 d S
S26 S 0.2790(5) 0.7500 0.0337(7) 0.058(7) Uani 1 2 d S
S27 S 0.2546(5) 0.7500 0.2851(6) 0.050(6) Uani 1 2 d S
S28 S 0.1993(4) 0.6788(5) 0.0880(4) 0.051(4) Uani 1 1 d .
S29 S 0.1872(4) 0.6780(5) 0.2100(4) 0.047(4) Uani 1 1 d .
S30 S 0.3418(4) 0.6837(6) 0.1043(5) 0.056(5) Uani 1 1 d .
S31 S 0.3294(3) 0.6833(6) 0.2343(5) 0.053(4) Uani 1 1 d .
S32 S 0.3396(4) 0.5354(6) 0.0945(6) 0.080(5) Uani 1 1 d .
S33 S 0.4152(4) 0.6118(7) 0.1792(5) 0.085(6) Uani 1 1 d .
S34 S 0.3282(4) 0.5336(7) 0.2387(5) 0.085(6) Uani 1 1 d .
S35 S 0.2643(5) 0.7500 0.1581(6) 0.053(6) Uani 1 2 d S
S36 S 0.0547(4) 0.3661(7) 0.1271(6) 0.097(6) Uani 1 1 d .
S37 S 0.1366(6) 0.2500 0.1244(8) 0.076(7) Uani 1 2 d S
S38 S 0.4040(4) 0.5985(7) 0.3135(5) 0.083(6) Uani 1 1 d .
S39 S 0.2630(3) 0.6126(5) 0.1584(5) 0.052(4) Uani 1 1 d .
S40 S 0.4307(5) 0.5999(8) 0.0489(6) 0.109(7) Uani 1 1 d .
S41 S 0.5045(12) 0.7500 -0.1637(13) 0.26(3) Uani 1 2 d S
O1 O 0.2516(17) 0.6121(19) 0.2821(15) 0.16(2) Uani 1 1 d .
O2 O 0.1299(15) 0.7500 0.138(2) 0.089(19) Uani 1 2 d S
O3 O 0.400(3) 0.7500 0.181(3) 0.19(4) Uani 1 2 d S
O4 O 0.2765(9) 0.6152(16) 0.0368(13) 0.091(14) Uani 1 1 d .
O5 O 0.1317(13) 0.3582(15) 0.0389(15) 0.110(16) Uani 1 1 d .
N1 N 0.489(3) 0.7500 0.247(3) 0.15(4) Uiso 1 2 d S
N2 N 0.5200(17) 0.901(3) 0.437(2) 0.15(2) Uiso 1 1 d .
N3 N 0.007(2) 0.387(3) 0.010(2) 0.17(3) Uiso 1 1 d .
N4 N 0.4916(18) 0.557(3) 0.384(2) 0.15(2) Uiso 1 1 d .
N5 N 0.234(4) 0.313(5) 0.103(4) 0.32(6) Uiso 1 1 d .
C1 C 0.504(3) 0.7500 0.299(3) 0.11(3) Uiso 1 2 d S
C2 C 0.241(5) 0.2500 0.079(6) 0.23(7) Uiso 1 2 d S

loop_
_atom_site_aniso_label
_atom_site_aniso_U_11
_atom_site_aniso_U_22
_atom_site_aniso_U_33
_atom_site_aniso_U_23
_atom_site_aniso_U_13
_atom_site_aniso_U_12
In1 0.069(3) 0.054(3) 0.089(3) -0.013(3) -0.015(3) -0.006(3)
In2 0.058(3) 0.053(3) 0.086(3) -0.010(3) -0.014(2) 0.009(3)
In3 0.055(3) 0.046(3) 0.065(3) -0.007(2) -0.006(2) -0.006(2)
In4 0.054(3) 0.055(3) 0.066(3) -0.010(2) -0.013(2) 0.002(3)
In5 0.085(5) 0.167(9) 0.077(5) 0.000 0.025(4) 0.000
In6 0.060(3) 0.108(4) 0.076(3) 0.006(3) 0.015(3) -0.014(3)
In7 0.075(5) 0.121(7) 0.057(4) 0.000 0.011(4) 0.000
In8 0.051(4) 0.068(5) 0.055(4) 0.000 -0.011(3) 0.000
In9 0.042(4) 0.069(5) 0.054(4) 0.000 -0.004(3) 0.000
In10 0.047(3) 0.068(3) 0.056(3) 0.002(2) -0.011(2) -0.010(2)
In11 0.058(3) 0.071(4) 0.056(3) -0.003(2) -0.012(2) -0.004(3)
In12 0.069(4) 0.098(6) 0.048(4) 0.000 -0.001(3) 0.000
In13 0.046(3) 0.047(3) 0.056(3) -0.004(2) -0.001(2) -0.005(2)
In14 0.036(4) 0.067(5) 0.053(4) 0.000 -0.004(3) 0.000
In15 0.052(3) 0.069(4) 0.079(3) -0.013(3) -0.009(2) 0.012(3)
In16 0.053(3) 0.081(4) 0.072(3) -0.007(3) 0.006(2) 0.016(3)
In17 0.051(3) 0.069(3) 0.065(3) -0.008(2) -0.012(2) 0.014(3)
In18 0.047(3) 0.042(3) 0.067(3) -0.008(2) -0.008(2) 0.003(2)
In19 0.054(3) 0.087(4) 0.072(3) -0.003(3) -0.002(2) -0.002(3)
In20 0.079(4) 0.095(4) 0.094(4) -0.007(3) -0.013(3) 0.003(3)
In21 0.116(7) 0.157(9) 0.131(7) 0.000 -0.004(6) 0.000
In22 0.065(3) 0.049(3) 0.081(3) -0.002(3) 0.004(2) -0.004(3)
In23 0.068(4) 0.060(5) 0.082(5) 0.000 -0.008(4) 0.000
In24 0.034(4) 0.063(5) 0.057(4) 0.000 -0.007(3) 0.000
In25 0.053(4) 0.082(5) 0.058(4) 0.000 0.009(3) 0.000
S1 0.104(14) 0.067(13) 0.081(12) -0.001(10) -0.031(10) -0.039(12)
S2 0.061(11) 0.044(12) 0.140(15) -0.015(11) -0.017(10) 0.015(10)
S3 0.081(12) 0.044(12) 0.089(12) -0.011(9) -0.004(9) -0.034(10)
S4 0.072(11) 0.075(14) 0.069(11) -0.015(10) -0.012(9) -0.027(10)
S5 0.066(11) 0.072(13) 0.070(11) -0.021(10) -0.010(9) 0.012(10)
S6 0.052(10) 0.048(12) 0.133(15) -0.026(11) -0.019(10) 0.026(9)
S7 0.041(9) 0.029(10) 0.069(10) -0.013(8) -0.005(7) 0.003(8)
S8 0.059(10) 0.040(11) 0.076(11) -0.003(9) -0.015(8) 0.003(9)
S9 0.071(11) 0.059(12) 0.071(11) -0.020(9) 0.008(9) -0.013(10)
S11 0.12(2) 0.23(4) 0.070(19) 0.000 0.043(18) 0.000
S12 0.085(14) 0.19(2) 0.095(14) 0.023(15) 0.036(12) -0.006(15)
S13 0.067(17) 0.14(3) 0.061(16) 0.000 -0.004(13) 0.000
S14 0.069(12) 0.113(16) 0.054(10) 0.018(10) -0.002(9) 0.006(11)
S15 0.045(14) 0.11(2) 0.071(15) 0.000 0.014(12) 0.000
S16 0.037(13) 0.052(16) 0.064(14) 0.000 -0.001(11) 0.000
S17 0.051(15) 0.09(2) 0.058(14) 0.000 -0.014(11) 0.000
S18 0.073(12) 0.113(16) 0.060(11) 0.011(10) -0.032(9) -0.018(11)
S19 0.046(14) 0.13(2) 0.041(13) 0.000 0.001(11) 0.000
S20 0.050(10) 0.070(13) 0.057(10) -0.005(9) -0.003(8) -0.011(9)
S21 0.053(14) 0.080(19) 0.051(13) 0.000 -0.011(11) 0.000
S22 0.059(11) 0.097(15) 0.083(12) -0.020(11) 0.008(9) -0.010(11)
S23 0.060(10) 0.093(14) 0.054(10) 0.013(9) -0.019(8) -0.020(10)
S24 0.042(14) 0.09(2) 0.088(17) 0.000 -0.022(12) 0.000
S25 0.049(14) 0.039(15) 0.077(15) 0.000 -0.010(12) 0.000
S26 0.032(13) 0.088(19) 0.055(14) 0.000 0.000(10) 0.000
S27 0.047(13) 0.067(17) 0.036(12) 0.000 0.000(10) 0.000
S28 0.060(10) 0.047(11) 0.045(9) -0.005(8) -0.011(8) -0.002(9)
S29 0.046(9) 0.044(11) 0.051(9) -0.009(8) -0.008(7) 0.015(8)
S30 0.034(9) 0.067(12) 0.069(10) -0.002(9) 0.001(8) 0.010(9)
S31 0.018(8) 0.070(12) 0.071(10) -0.008(9) 0.000(7) 0.005(8)
S32 0.069(11) 0.069(13) 0.101(13) -0.022(11) 0.012(10) 0.020(10)
S33 0.056(11) 0.125(17) 0.075(12) -0.005(11) -0.009(9) 0.016(11)
S34 0.074(12) 0.098(15) 0.083(12) -0.005(11) -0.023(10) -0.002(11)
S35 0.037(13) 0.079(18) 0.044(13) 0.000 -0.001(10) 0.000
S36 0.062(12) 0.107(17) 0.123(15) -0.034(13) 0.014(10) -0.006(12)
S37 0.072(16) 0.048(17) 0.108(19) 0.000 -0.022(14) 0.000
S38 0.065(11) 0.113(16) 0.071(11) -0.015(11) -0.021(9) 0.031(11)
S39 0.035(9) 0.053(11) 0.067(10) -0.014(9) -0.008(7) 0.000(8)
S40 0.070(12) 0.16(2) 0.103(14) 0.016(14) 0.031(11) 0.032(13)
S41 0.17(4) 0.49(10) 0.13(3) 0.000 0.07(3) 0.000
O1 0.27(7) 0.12(4) 0.08(3) -0.01(3) -0.02(4) 0.09(5)
O2 0.09(4) 0.01(3) 0.17(6) 0.000 -0.03(4) 0.000
O3 0.25(10) 0.08(6) 0.23(9) 0.000 -0.16(8) 0.000
O4 0.04(2) 0.11(4) 0.12(3) -0.03(3) 0.00(2) -0.02(2)
O5 0.16(4) 0.04(3) 0.13(4) 0.00(3) 0.05(3) -0.01(3)

loop_
_atom_type_symbol
_atom_type_description
_atom_type_scat_dispersion_real
_atom_type_scat_dispersion_imag
_atom_type_scat_source
S S 0.1246 0.1234 'International Tables Vol C Tables 4.2.6.8 and 6.1.1.4'
In In -0.7276 1.3100 'International Tables Vol C Tables 4.2.6.8 and 6.1.1.4'
O O 0.0106 0.0060 'International Tables Vol C Tables 4.2.6.8 and 6.1.1.4'
N N 0.0061 0.0033 'International Tables Vol C Tables 4.2.6.8 and 6.1.1.4'
C C 0.0033 0.0016 'International Tables Vol C Tables 4.2.6.8 and 6.1.1.4'

loop_
_geom_angle_atom_site_label_1
_geom_angle_atom_site_label_2
_geom_angle_atom_site_label_3
_geom_angle
_geom_angle_site_symmetry_1
_geom_angle_site_symmetry_3
S3 In1 S1 117.0(6) . .
S3 In1 S36 105.1(5) . .
S1 In1 S36 101.8(6) . .
S3 In1 S2 116.5(6) . .
S1 In1 S2 108.2(6) . .
S36 In1 S2 106.6(6) . .
S2 In2 S6 112.9(5) . .
S2 In2 S5 119.1(6) . .
S6 In2 S5 105.7(6) . .
S2 In2 S8 113.5(6) . .
S6 In2 S8 108.1(5) . .
S5 In2 S8 96.0(5) . .
S3 In3 S9 108.5(5) . .
S3 In3 S7 115.6(5) . .
S9 In3 S7 111.5(5) . .
S3 In3 S8 117.3(5) . .
S9 In3 S8 107.0(5) . .
S7 In3 S8 96.3(5) . .
S1 In4 S4 111.0(5) . .
S1 In4 S7 116.0(5) . .
S4 In4 S7 109.4(5) . .
S1 In4 S5 113.8(6) . .
S4 In4 S5 109.0(5) . .
S7 In4 S5 96.7(5) . .
S12 In5 S12 115.1(10) . 7_575
S12 In5 S41 103.1(7) . .
S12 In5 S41 103.1(7) 7_575 .
S12 In5 S11 113.7(6) . .
S12 In5 S11 113.7(6) 7_575 .
S41 In5 S11 106.4(13) . .
S12 In6 S40 111.6(7) . 7_575
S12 In6 S14 117.4(6) . .
S40 In6 S14 108.1(6) 7_575 .
S12 In6 S15 114.7(7) . .
S40 In6 S15 107.9(6) 7_575 .
S14 In6 S15 95.6(6) . .
S11 In7 S13 110.9(9) . .
S11 In7 S14 116.2(6) . 7_575
S13 In7 S14 108.1(5) . 7_575
S11 In7 S14 116.2(6) . .
S13 In7 S14 108.1(5) . .
S14 In7 S14 96.2(7) 7_575 .
S18 In8 S18 119.8(9) 7_575 .
S18 In8 S17 113.2(4) 7_575 .
S18 In8 S17 113.2(4) . .
S18 In8 S16 101.8(4) 7_575 .
S18 In8 S16 101.8(4) . .
S17 In8 S16 104.2(6) . .
S17 In9 S19 112.0(7) . .
S17 In9 S20 114.7(4) . 7_575
S19 In9 S20 109.0(4) . 7_575
S17 In9 S20 114.7(4) . .
S19 In9 S20 109.0(4) . .
S20 In9 S20 96.4(7) 7_575 .
S18 In10 S38 109.1(6) . 7_575
S18 In10 S20 116.6(5) . .
S38 In10 S20 108.9(5) 7_575 .
S18 In10 S21 114.8(6) . .
S38 In10 S21 110.4(6) 7_575 .
S20 In10 S21 96.5(6) . .
S24 In11 S4 107.7(6) . .
S24 In11 S22 121.3(7) . .
S4 In11 S22 105.6(6) . .
S24 In11 S28 103.6(6) . .
S4 In11 S28 115.1(5) . .
S22 In11 S28 104.0(5) . .
S22 In12 S22 120.2(8) . 7_575
S22 In12 S13 107.1(4) . .
S22 In12 S13 107.1(4) 7_575 .
S22 In12 S26 103.7(5) . .
S22 In12 S26 103.7(5) 7_575 .
S13 In12 S26 115.6(7) . .
S23 In13 S25 119.4(6) . .
S23 In13 S9 105.2(5) . .
S25 In13 S9 106.6(5) . .
S23 In13 S29 106.2(5) . .
S25 In13 S29 104.9(6) . .
S9 In13 S29 114.9(5) . .
S19 In14 S23 106.8(4) . .
S19 In14 S23 106.8(4) . 7_575
S23 In14 S23 117.0(8) . 7_575
S19 In14 S27 117.7(7) . .
S23 In14 S27 104.5(4) . .
S23 In14 S27 104.5(4) 7_575 .
S6 In15 S32 108.8(6) . .
S6 In15 S34 106.5(6) . .
S32 In15 S34 118.7(6) . .
S6 In15 S39 117.6(5) . .
S32 In15 S39 102.8(5) . .
S34 In15 S39 103.0(5) . .
S32 In16 S33 120.5(6) . .
S32 In16 S40 108.7(7) . .
S33 In16 S40 103.6(6) . .
S32 In16 S30 105.5(5) . .
S33 In16 S30 103.7(6) . .
S40 In16 S30 115.3(6) . .
S34 In17 S38 107.1(6) . .
S34 In17 S33 117.1(6) . .
S38 In17 S33 106.2(5) . .
S34 In17 S31 107.3(5) . .
S38 In17 S31 114.5(5) . .
S33 In17 S31 104.9(5) . .
S29 In18 S7 91.5(4) . .
S29 In18 S39 85.8(4) . .
S7 In18 S39 174.8(5) . .
S29 In18 S5 176.1(5) . .
S7 In18 S5 91.1(4) . .
S39 In18 S5 91.3(5) . .
S29 In18 S28 85.3(4) . .
S7 In18 S28 90.9(4) . .
S39 In18 S28 84.4(4) . .
S5 In18 S28 91.8(5) . .
S29 In18 S8 92.8(4) . .
S7 In18 S8 89.8(4) . .
S39 In18 S8 94.8(4) . .
S5 In18 S8 90.0(5) . .
S28 In18 S8 178.0(5) . .
O4 In19 S30 94.7(9) . .
O4 In19 S39 94.1(11) . .
S30 In19 S39 94.3(5) . .
O4 In19 S26 94.0(11) . .
S30 In19 S26 86.0(5) . .
S39 In19 S26 171.8(5) . .
O4 In19 S28 93.6(9) . .
S30 In19 S28 171.6(5) . .
S39 In19 S28 86.0(4) . .
S26 In19 S28 92.5(5) . .
O4 In19 S35 178.3(10) . .
S30 In19 S35 86.8(5) . .
S39 In19 S35 86.5(4) . .
S26 In19 S35 85.3(4) . .
S28 In19 S35 84.9(5) . .
O1 In20 S31 96.4(15) . .
O1 In20 S27 95.6(11) . .
S31 In20 S27 87.3(5) . .
O1 In20 S39 92.9(11) . .
S31 In20 S39 93.4(4) . .
S27 In20 S39 171.3(5) . .
O1 In20 S29 91.3(15) . .
S31 In20 S29 172.4(5) . .
S27 In20 S29 92.5(5) . .
S39 In20 S29 85.6(4) . .
O1 In20 S35 176.3(15) . .
S31 In20 S35 86.8(5) . .
S27 In20 S35 86.4(4) . .
S39 In20 S35 85.0(4) . .
S29 In20 S35 85.6(5) . .
O3 In21 S31 92.2(18) . .
O3 In21 S31 92.2(18) . 7_575
S31 In21 S31 87.1(7) . 7_575
O3 In21 S30 93.4(18) . 7_575
S31 In21 S30 174.3(5) . 7_575
S31 In21 S30 93.8(5) 7_575 7_575
O3 In21 S30 93.4(18) . .
S31 In21 S30 93.8(5) . .
S31 In21 S30 174.3(5) 7_575 .
S30 In21 S30 84.8(7) 7_575 .
O3 In21 S35 180(2) . .
S31 In21 S35 87.9(4) . .
S31 In21 S35 87.9(4) 7_575 .
S30 In21 S35 86.5(5) 7_575 .
S30 In21 S35 86.5(5) . .
O5 In22 S36 109.5(12) . .
O5 In22 S37 107.9(13) . .
S36 In22 S37 125.0(8) . .
O5 In22 S16 106.9(12) . 2_564
S36 In22 S16 110.1(6) . 2_564
S37 In22 S16 95.6(5) . 2_564
O5 In22 In22 122.8(10) . 7_565
S36 In22 In22 126.9(5) . 7_565
S37 In22 In22 47.3(4) . 7_565
S16 In22 In22 48.9(3) 2_564 7_565
O2 In23 S28 92.9(12) . 7_575
O2 In23 S28 92.9(12) . .
S28 In23 S28 93.4(6) 7_575 .
O2 In23 S29 93.5(12) . 7_575
S28 In23 S29 86.0(4) 7_575 7_575
S28 In23 S29 173.6(5) . 7_575
O2 In23 S29 93.5(12) . .
S28 In23 S29 173.6(5) 7_575 .
S28 In23 S29 86.0(4) . .
S29 In23 S29 94.0(6) 7_575 .
O2 In23 S35 178.4(17) . .
S28 In23 S35 86.0(4) 7_575 .
S28 In23 S35 86.0(4) . .
S29 In23 S35 87.6(4) 7_575 .
S29 In23 S35 87.6(4) . .
S31 In24 S31 86.3(7) 7_575 .
S31 In24 S27 86.2(4) 7_575 .
S31 In24 S27 86.2(4) . .
S31 In24 S21 91.9(4) 7_575 .
S31 In24 S21 91.9(4) . .
S27 In24 S21 177.4(6) . .
S31 In24 S20 91.2(5) 7_575 .
S31 In24 S20 176.9(5) . .
S27 In24 S20 92.0(4) . .
S21 In24 S20 89.8(4) . .
S31 In24 S20 176.9(5) 7_575 7_575
S31 In24 S20 91.2(5) . 7_575
S27 In24 S20 92.0(4) . 7_575
S21 In24 S20 89.8(4) . 7_575
S20 In24 S20 91.4(7) . 7_575
S30 In25 S30 85.1(7) 7_575 .
S30 In25 S26 84.9(4) 7_575 .
S30 In25 S26 84.9(4) . .
S30 In25 S14 91.6(5) 7_575 .
S30 In25 S14 175.7(5) . .
S26 In25 S14 92.1(5) . .
S30 In25 S14 175.7(5) 7_575 7_575
S30 In25 S14 91.6(5) . 7_575
S26 In25 S14 92.1(5) . 7_575
S14 In25 S14 91.5(8) . 7_575
S30 In25 S15 92.8(5) 7_575 .
S30 In25 S15 92.8(5) . .
S26 In25 S15 176.8(7) . .
S14 In25 S15 90.1(5) . .
S14 In25 S15 90.1(5) 7_575 .
In4 S1 In1 106.0(6) . .
In2 S2 In1 103.8(6) . .
In3 S3 In1 101.9(6) . .
In4 S4 In11 106.4(5) . .
In2 S5 In4 106.9(6) . .
In2 S5 In18 86.5(5) . .
In4 S5 In18 85.1(5) . .
In15 S6 In2 107.4(6) . .
In3 S7 In4 109.6(5) . .
In3 S7 In18 86.2(4) . .
In4 S7 In18 85.5(4) . .
In3 S8 In2 109.7(5) . .
In3 S8 In18 85.5(4) . .
In2 S8 In18 86.2(5) . .
In3 S9 In13 106.5(6) . .
In7 S11 In5 103.8(10) . .
In6 S12 In5 104.2(8) . .
In7 S13 In12 106.8(8) . .
In6 S14 In7 107.5(6) . .
In6 S14 In25 86.5(5) . .
In7 S14 In25 85.4(6) . .
In6 S15 In6 109.3(8) 7_575 .
In6 S15 In25 86.2(5) 7_575 .
In6 S15 In25 86.2(5) . .
In22 S16 In22 82.1(6) 8_666 2_565
In22 S16 In8 102.6(6) 8_666 .
In22 S16 In8 102.6(6) 2_565 .
In9 S17 In8 103.6(8) . .
In10 S18 In8 101.4(6) . .
In14 S19 In9 104.7(7) . .
In10 S20 In9 109.0(6) . .
In10 S20 In24 86.0(5) . .
In9 S20 In24 85.3(5) . .
In10 S21 In10 110.9(7) 7_575 .
In10 S21 In24 85.7(5) 7_575 .
In10 S21 In24 85.7(5) . .
In12 S22 In11 107.2(6) . .
In13 S23 In14 107.4(6) . .
In11 S24 In11 106.3(8) 7_575 .
In13 S25 In13 105.9(7) . 7_575
In12 S26 In19 122.5(5) . 7_575
In12 S26 In19 122.5(5) . .
In19 S26 In19 98.1(7) 7_575 .
In12 S26 In25 119.9(7) . .
In19 S26 In25 93.4(5) 7_575 .
In19 S26 In25 93.4(5) . .
In14 S27 In20 123.1(5) . .
In14 S27 In20 123.1(5) . 7_575
In20 S27 In20 98.2(6) . 7_575
In14 S27 In24 119.9(7) . .
In20 S27 In24 92.3(5) . .
In20 S27 In24 92.3(5) 7_575 .
In11 S28 In23 122.1(6) . .
In11 S28 In19 121.7(5) . .
In23 S28 In19 97.6(5) . .
In11 S28 In18 120.7(5) . .
In23 S28 In18 94.1(4) . .
In19 S28 In18 93.7(4) . .
In13 S29 In18 121.8(6) . .
In13 S29 In23 122.2(5) . .
In18 S29 In23 94.2(4) . .
In13 S29 In20 121.5(5) . .
In18 S29 In20 93.7(4) . .
In23 S29 In20 96.3(5) . .
In16 S30 In19 119.4(6) . .
In16 S30 In25 120.3(5) . .
In19 S30 In25 95.1(5) . .
In16 S30 In21 123.9(6) . .
In19 S30 In21 96.8(5) . .
In25 S30 In21 94.8(5) . .
In17 S31 In20 120.5(6) . .
In17 S31 In21 123.2(5) . .
In20 S31 In21 97.0(5) . .
In17 S31 In24 122.1(5) . .
In20 S31 In24 93.5(4) . .
In21 S31 In24 93.1(5) . .
In16 S32 In15 107.3(6) . .
In16 S33 In17 106.6(6) . .
In17 S34 In15 108.6(7) . .
In21 S35 In23 178.1(8) . .
In21 S35 In19 89.8(5) . 7_575
In23 S35 In19 91.5(5) . 7_575
In21 S35 In19 89.8(5) . .
In23 S35 In19 91.5(5) . .
In19 S35 In19 91.4(6) 7_575 .
In21 S35 In20 88.2(5) . 7_575
In23 S35 In20 90.4(5) . 7_575
In19 S35 In20 89.83(14) 7_575 7_575
In19 S35 In20 177.7(7) . 7_575
In21 S35 In20 88.2(5) . .
In23 S35 In20 90.4(5) . .
In19 S35 In20 177.7(7) 7_575 .
In19 S35 In20 89.83(14) . .
In20 S35 In20 88.9(6) 7_575 .
In22 S36 In1 97.1(6) . .
In22 S37 In22 85.3(7) . 7_565
In10 S38 In17 106.1(6) 7_575 .
In19 S39 In15 121.8(5) . .
In19 S39 In20 98.5(5) . .
In15 S39 In20 123.3(5) . .
In19 S39 In18 95.1(5) . .
In15 S39 In18 117.4(5) . .
In20 S39 In18 94.1(4) . .
In6 S40 In16 107.3(7) 7_575 .
N5 C2 N5 133(10) 7_565 .

loop_
_geom_bond_atom_site_label_1
_geom_bond_atom_site_label_2
_geom_bond_distance
_geom_bond_site_symmetry_2
In1 S3 2.431(16) .
In1 S1 2.442(16) .
In1 S36 2.449(18) .
In1 S2 2.493(15) .
In2 S2 2.405(17) .
In2 S6 2.438(14) .
In2 S5 2.509(17) .
In2 S8 2.510(15) .
In3 S3 2.413(14) .
In3 S9 2.424(14) .
In3 S7 2.486(14) .
In3 S8 2.503(14) .
In4 S1 2.402(16) .
In4 S4 2.405(16) .
In4 S7 2.501(13) .
In4 S5 2.518(15) .
In5 S12 2.41(2) .
In5 S12 2.42(2) 7_575
In5 S41 2.46(3) .
In5 S11 2.46(3) .
In6 S12 2.384(17) .
In6 S40 2.42(2) 7_575
In6 S14 2.500(16) .
In6 S15 2.515(13) .
In7 S11 2.39(2) .
In7 S13 2.42(2) .
In7 S14 2.527(18) 7_575
In7 S14 2.527(18) .
In8 S18 2.427(18) 7_575
In8 S18 2.427(18) .
In8 S17 2.46(2) .
In8 S16 2.516(19) .
In9 S17 2.394(19) .
In9 S19 2.45(2) .
In9 S20 2.527(15) 7_575
In9 S20 2.527(15) .
In10 S18 2.399(14) .
In10 S38 2.402(17) 7_575
In10 S20 2.472(14) .
In10 S21 2.501(12) .
In11 S24 2.418(13) .
In11 S4 2.427(16) .
In11 S22 2.436(15) .
In11 S28 2.552(13) .
In12 S22 2.415(17) .
In12 S22 2.415(17) 7_575
In12 S13 2.45(2) .
In12 S26 2.548(19) .
In13 S23 2.403(13) .
In13 S25 2.427(12) .
In13 S9 2.436(15) .
In13 S29 2.514(13) .
In14 S19 2.409(19) .
In14 S23 2.439(16) .
In14 S23 2.439(16) 7_575
In14 S27 2.540(18) .
In15 S6 2.416(17) .
In15 S32 2.432(16) .
In15 S34 2.434(15) .
In15 S39 2.561(15) .
In16 S32 2.402(18) .
In16 S33 2.421(15) .
In16 S40 2.435(16) .
In16 S30 2.554(15) .
In17 S34 2.394(18) .
In17 S38 2.437(15) .
In17 S33 2.454(16) .
In17 S31 2.540(14) .
In18 S29 2.607(13) .
In18 S7 2.624(13) .
In18 S39 2.628(13) .
In18 S5 2.629(15) .
In18 S28 2.630(14) .
In18 S8 2.642(15) .
In19 O4 2.27(4) .
In19 S30 2.556(13) .
In19 S39 2.561(15) .
In19 S26 2.607(13) .
In19 S28 2.620(14) .
In19 S35 2.752(13) .
In20 O1 2.35(5) .
In20 S31 2.550(13) .
In20 S27 2.584(12) .
In20 S39 2.603(14) .
In20 S29 2.642(14) .
In20 S35 2.789(14) .
In21 O3 2.21(9) .
In21 S31 2.567(16) .
In21 S31 2.567(16) 7_575
In21 S30 2.607(15) 7_575
In21 S30 2.607(15) .
In21 S35 2.72(2) .
In22 O5 2.25(4) .
In22 S36 2.372(17) .
In22 S37 2.439(16) .
In22 S16 2.516(14) 2_564
In22 In22 3.306(8) 7_565
In23 O2 2.16(5) .
In23 S28 2.594(14) 7_575
In23 S28 2.594(14) .
In23 S29 2.611(14) 7_575
In23 S29 2.611(14) .
In23 S35 2.722(19) .
In24 S31 2.586(14) 7_575
In24 S31 2.586(14) .
In24 S27 2.603(19) .
In24 S21 2.62(2) .
In24 S20 2.633(15) .
In24 S20 2.633(15) 7_575
In25 S30 2.598(15) 7_575
In25 S30 2.598(15) .
In25 S26 2.619(19) .
In25 S14 2.626(16) .
In25 S14 2.626(16) 7_575
In25 S15 2.63(2) .
S15 In6 2.515(13) 7_575
S16 In22 2.516(14) 8_666
S16 In22 2.516(14) 2_565
S21 In10 2.501(12) 7_575
S24 In11 2.418(13) 7_575
S25 In13 2.427(12) 7_575
S26 In19 2.607(13) 7_575
S27 In20 2.584(12) 7_575
S35 In19 2.752(13) 7_575
S35 In20 2.789(14) 7_575
S37 In22 2.439(16) 7_565
S38 In10 2.403(17) 7_575
S40 In6 2.42(2) 7_575
N1 C1 1.61(12) .
N5 C2 1.84(13) .
C2 N5 1.84(13) 7_565
